data_7013746
loop_
_publ_author_name
'Chow, Hoi Shan'
'Constable, Edwin C.'
'Housecroft, Catherine E.'
'Neuburger, Markus'

_publ_section_title
;
 Metal-directed assembly of a conformationally restricted
 metallomacrocycle
;
_journal_issue 24
_journal_name_full 'Dalton Transactions'
_journal_page_first 4568
_journal_paper_doi 10.1039/b313972g
_journal_year 2003
_chemical_compound_source
;
?
;
_chemical_formula_moiety ' [FeC48H42N6O6].2PF6.(C4H10O)0.5.CH3CN '
_chemical_formula_sum 'C52 H50 F12 Fe N7 O6.5 P2'
_chemical_formula_weight 1222.78
_chemical_melting_point ?
_chemical_name_systematic
;
?
;
_space_group_IT_number 2
_symmetry_cell_setting triclinic
_symmetry_space_group_name_Hall '-P 1'
_symmetry_space_group_name_H-M 'P -1'
_atom_sites_solution_hydrogens geom
_atom_sites_solution_primary direct
_audit_creation_date 03-16-06
_audit_creation_method CRYSTALS_ver_12-03-99
_cell_angle_alpha 75.402(9)
_cell_angle_beta 87.442(9)
_cell_angle_gamma 78.327(11)
_cell_formula_units_Z 2
_cell_length_a 11.4241(11)
_cell_length_b 13.635(2)
_cell_length_c 18.271(2)
_cell_measurement_reflns_used 0
_cell_measurement_temperature 173
_cell_measurement_theta_max 0
_cell_measurement_theta_min 0
_cell_volume 2697.1(6)
_computing_cell_refinement
;
EvalCCD
A. J. M. Duisenberg. Reflections on Area Detectors. Thesis, Utrecht, 1998
;
_computing_data_collection
;
COLLECT (Nonius BV, 1997)
;
_computing_data_reduction
;
EvalCCD
A. J. M. Duisenberg. Reflections on Area Detectors. Thesis, Utrecht, 1998
;
_computing_molecular_graphics
;
CAMERON (Watkin et al 1996)
;
_computing_publication_material
;
CRYSTALS (Watkin et al 2001)
;
_computing_structure_refinement
;
CRYSTALS (Watkin et al 2001)
;
_computing_structure_solution
;
SIR92 (Altomare et al, 1994)
;
_diffrn_ambient_temperature 173
_diffrn_measured_fraction_theta_max 0.995
_diffrn_measurement_device_type
;
Enraf Nonius Kappa CCD
;
_diffrn_measurement_method '\f & \w scans'
_diffrn_radiation_monochromator graphite
_diffrn_radiation_type 'Mo K\a'
_diffrn_radiation_wavelength 0.71073
_diffrn_reflns_av_R_equivalents 0.12
_diffrn_reflns_limit_h_max 14
_diffrn_reflns_limit_h_min -14
_diffrn_reflns_limit_k_max 17
_diffrn_reflns_limit_k_min -17
_diffrn_reflns_limit_l_max 23
_diffrn_reflns_limit_l_min -23
_diffrn_reflns_number 67536
_diffrn_reflns_theta_max 27.50
_diffrn_reflns_theta_min 4.14
_diffrn_standards_decay_% 0.00
_diffrn_standards_interval_count 0
_diffrn_standards_interval_time 0
_diffrn_standards_number 0
_exptl_absorpt_coefficient_mu 0.438
_exptl_absorpt_correction_T_max 0.99
_exptl_absorpt_correction_T_min 0.94
_exptl_absorpt_correction_type multi-scan
_exptl_crystal_colour ' violett '
_exptl_crystal_density_diffrn 1.506
_exptl_crystal_density_meas ?
_exptl_crystal_description ' plate '
_exptl_crystal_F_000 1255.657
_exptl_crystal_size_max 0.31
_exptl_crystal_size_mid 0.15
_exptl_crystal_size_min 0.02
_refine_diff_density_max 0.72
_refine_diff_density_min -0.81
_refine_ls_extinction_method None
_refine_ls_goodness_of_fit_ref 1.1060
_refine_ls_hydrogen_treatment noref
_refine_ls_matrix_type full
_refine_ls_number_parameters 820
_refine_ls_number_reflns 7800
_refine_ls_R_factor_gt 0.0610
_refine_ls_shift/su_max 0.013823
_refine_ls_structure_factor_coef F
_refine_ls_weighting_details
;
Chebychev polynomial with 5 parameters, Carruthers & Watkin , 1979,
11.6    -7.31     13.6    -2.74     3.17
;
_refine_ls_weighting_scheme calc
_refine_ls_wR_factor_ref 0.0665
_reflns_limit_h_max 14
_reflns_limit_h_min -14
_reflns_limit_k_max 17
_reflns_limit_k_min -16
_reflns_limit_l_max 23
_reflns_limit_l_min 0
_reflns_number_gt 7800
_reflns_number_total 12329
_reflns_threshold_expression >3.00\s(I)
_cod_data_source_file b313972g.txt
_cod_data_source_block hsc551f_173k
_cod_depositor_comments
;
The following automatic conversions were performed:
'_symmetry_cell_setting' value 'Triclinic ' changed to 'triclinic'
according to '/home/adriana/struct/CIF-dictionaries/cif_core.dic'
dictionary named 'cif_core.dic' version 2.4.1 from 2010-06-29.

Automatic conversion script
Id: cif_fix_enum 1555 2011-01-17 13:19:09Z saulius 

The following automatic conversions were performed:

'_chemical_melting_point' value 'not measured' was changed to '?' -
the value is undefined or not given.

Automatic conversion script
Id: cif_fix_values 1569 2011-02-09 13:29:24Z adriana 
;
_cod_original_cell_volume 2697.2
_cod_original_sg_symbol_H-M 'P -1 '
_cod_original_formula_sum ' C52 H50 F12 Fe1 N7 O6.50 P2 '
_cod_database_code 7013746

loop_
_symmetry_equiv_pos_as_xyz
x,y,z
-x,-y,-z

loop_
_atom_site_label
_atom_site_type_symbol
_atom_site_fract_x
_atom_site_fract_y
_atom_site_fract_z
_atom_site_U_iso_or_equiv
_atom_site_occupancy
_atom_site_adp_type
FE1 FE 0.62328(4) 0.05097(4) 0.24397(3) 0.0259 1.0000 Uani
P2 P 0.87549(13) -0.28873(11) 0.07964(7) 0.0548 1.0000 Uani
P10 P 0.1971(1) 0.27741(8) 0.40153(6) 0.0412 1.0000 Uani
F21 F 0.0587(2) 0.2719(2) 0.40103(17) 0.0620 1.0000 Uani
F22 F 0.3354(2) 0.2817(2) 0.40178(16) 0.0591 1.0000 Uani
F23 F 0.2222(2) 0.2097(2) 0.34139(16) 0.0572 1.0000 Uani
F24 F 0.1714(3) 0.3458(2) 0.46148(15) 0.0628 1.0000 Uani
F25 F 0.2201(3) 0.1762(2) 0.46919(16) 0.0572 1.0000 Uani
F26 F 0.1735(3) 0.3797(2) 0.33491(15) 0.0590 1.0000 Uani
O1 O 0.9875(2) -0.3381(2) 0.32937(16) 0.0380 1.0000 Uani
O2 O 0.7841(3) -0.4504(3) 0.3552(3) 0.0650 1.0000 Uani
O3 O 0.5375(3) -0.4378(2) 0.3392(2) 0.0499 1.0000 Uani
O4 O 0.0499(3) 0.0078(2) 0.31906(19) 0.0480 1.0000 Uani
O5 O 0.0791(3) 0.2398(2) 0.18309(19) 0.0472 1.0000 Uani
O6 O 0.2172(2) 0.4084(2) 0.15870(17) 0.0397 1.0000 Uani
N1 N 0.5429(2) -0.0174(2) 0.33384(17) 0.0279 1.0000 Uani
N2 N 0.7408(3) -0.0688(2) 0.27683(17) 0.0273 1.0000 Uani
N3 N 0.7440(3) 0.0814(2) 0.16559(17) 0.0311 1.0000 Uani
N4 N 0.5387(3) -0.0026(2) 0.17566(17) 0.0289 1.0000 Uani
N5 N 0.5003(3) 0.1662(2) 0.21098(17) 0.0279 1.0000 Uani
N6 N 0.6678(3) 0.1426(2) 0.30054(18) 0.0305 1.0000 Uani
C1 C 0.4381(3) 0.0186(3) 0.3634(2) 0.0353 1.0000 Uani
C2 C 0.3913(4) -0.0355(3) 0.4280(2) 0.0415 1.0000 Uani
C3 C 0.4530(4) -0.1317(4) 0.4640(2) 0.0449 1.0000 Uani
C4 C 0.5609(4) -0.1715(3) 0.4351(2) 0.0383 1.0000 Uani
C5 C 0.6050(3) -0.1126(3) 0.3715(2) 0.0292 1.0000 Uani
C6 C 0.7205(3) -0.1430(3) 0.3363(2) 0.0276 1.0000 Uani
C7 C 0.7993(3) -0.2358(3) 0.3585(2) 0.0309 1.0000 Uani
C8 C 0.9025(3) -0.2514(3) 0.3162(2) 0.0319 1.0000 Uani
C9 C 0.9239(3) -0.1742(3) 0.2549(2) 0.0309 1.0000 Uani
C10 C 0.8411(3) -0.0835(3) 0.2362(2) 0.0273 1.0000 Uani
C11 C 0.8431(3) 0.0045(3) 0.1712(2) 0.0313 1.0000 Uani
C12 C 0.9349(4) 0.0124(3) 0.1192(2) 0.0387 1.0000 Uani
C13 C 0.9262(4) 0.0995(4) 0.0608(3) 0.0498 1.0000 Uani
C14 C 0.8273(5) 0.1771(4) 0.0558(3) 0.0533 1.0000 Uani
C15 C 0.7384(4) 0.1651(3) 0.1085(2) 0.0425 1.0000 Uani
C16 C 0.9750(4) -0.4280(3) 0.3871(3) 0.0455 1.0000 Uani
C17 C 0.9081(4) -0.4945(3) 0.3598(4) 0.0652 1.0000 Uani
C18 C 0.7312(5) -0.4465(4) 0.2872(4) 0.0646 1.0000 Uani
C19 C 0.6071(4) -0.3813(4) 0.2842(3) 0.0605 1.0000 Uani
C20 C 0.4336(4) -0.3840(3) 0.3614(3) 0.0418 1.0000 Uani
C21 C 0.3793(4) -0.4408(3) 0.4233(3) 0.0453 1.0000 Uani
C22 C 0.2756(4) -0.3967(4) 0.4517(2) 0.0444 1.0000 Uani
C23 C 0.2201(4) -0.2930(3) 0.4183(2) 0.0406 1.0000 Uani
C24 C 0.1128(4) -0.2443(4) 0.4464(2) 0.0457 1.0000 Uani
C25 C 0.0611(4) -0.1452(4) 0.4131(3) 0.0453 1.0000 Uani
C26 C 0.1128(4) -0.0895(3) 0.3485(3) 0.0425 1.0000 Uani
C27 C 0.2175(4) -0.1337(3) 0.3197(2) 0.0389 1.0000 Uani
C28 C 0.2736(3) -0.2361(3) 0.3549(2) 0.0360 1.0000 Uani
C29 C 0.3819(4) -0.2842(3) 0.3268(2) 0.0385 1.0000 Uani
C30 C 0.1031(4) 0.0721(3) 0.2589(3) 0.0447 1.0000 Uani
C31 C 0.0221(4) 0.1768(3) 0.2402(3) 0.0455 1.0000 Uani
C32 C 0.0305(4) 0.3466(4) 0.1689(3) 0.0514 1.0000 Uani
C33 C 0.1116(4) 0.4055(3) 0.1189(3) 0.0455 1.0000 Uani
C34 C 0.5689(3) -0.0945(3) 0.1583(2) 0.0364 1.0000 Uani
C35 C 0.5036(4) -0.1234(3) 0.1093(3) 0.0464 1.0000 Uani
C36 C 0.4018(4) -0.0563(4) 0.0755(3) 0.0486 1.0000 Uani
C37 C 0.3703(4) 0.0389(3) 0.0921(2) 0.0408 1.0000 Uani
C38 C 0.4392(3) 0.0642(3) 0.1410(2) 0.0308 1.0000 Uani
C39 C 0.4162(3) 0.1630(3) 0.1629(2) 0.0292 1.0000 Uani
C40 C 0.3199(3) 0.2422(3) 0.1411(2) 0.0312 1.0000 Uani
C41 C 0.3088(3) 0.3268(3) 0.1726(2) 0.0328 1.0000 Uani
C42 C 0.3966(3) 0.3309(3) 0.2214(2) 0.0315 1.0000 Uani
C43 C 0.4916(3) 0.2494(3) 0.2398(2) 0.0285 1.0000 Uani
C44 C 0.5904(3) 0.2358(3) 0.2922(2) 0.0296 1.0000 Uani
C45 C 0.6068(4) 0.3067(3) 0.3302(2) 0.0372 1.0000 Uani
C46 C 0.7054(4) 0.2854(3) 0.3773(3) 0.0441 1.0000 Uani
C47 C 0.7843(4) 0.1925(4) 0.3847(2) 0.0427 1.0000 Uani
C48 C 0.7621(3) 0.1235(3) 0.3464(2) 0.0361 1.0000 Uani
C100 C 1.2105(5) -0.3851(4) 0.2210(3) 0.0635 1.0000 Uani
C101 C 1.2099(8) -0.2796(6) 0.1775(5) 0.0518 0.5000 Uani
N7 N 1.2029(8) -0.1949(7) 0.1440(5) 0.0633 0.5000 Uani
C102 C 1.2902(11) -0.3633(11) 0.1630(7) 0.0785 0.5000 Uani
N107 N 1.3560(12) -0.3385(12) 0.1178(8) 0.1091 0.5000 Uani
C111 C 1.3314(15) -0.4287(13) -0.139(1) 0.1030 0.5000 Uani
C112 C 1.3166(14) -0.4644(11) -0.0595(9) 0.1016 0.5000 Uani
C113 C 1.3875(15) -0.4172(11) 0.0482(7) 0.1007 0.5000 Uani
C114 C 1.4525(15) -0.3398(12) 0.0583(11) 0.1040 0.5000 Uani
O115 O 1.388(1) -0.4050(8) -0.0324(6) 0.1003 0.5000 Uani
F1 F 0.8435(8) -0.3948(5) 0.0747(5) 0.0927 0.5000 Uani
F2 F 0.9253(9) -0.1986(5) 0.0908(4) 0.1069 0.5000 Uani
F3 F 0.7631(6) -0.2658(8) 0.1249(5) 0.1069 0.5000 Uani
F4 F 1.0005(5) -0.3292(5) 0.0396(3) 0.0800 0.5000 Uani
F5 F 0.9430(5) -0.3583(5) 0.1588(3) 0.0682 0.5000 Uani
F6 F 0.8255(8) -0.2335(6) 0.0032(3) 0.1112 0.5000 Uani
F11 F 0.7483(6) -0.2883(7) 0.0415(5) 0.1046 0.5000 Uani
F12 F 0.9837(5) -0.2628(7) 0.1098(5) 0.1095 0.5000 Uani
F13 F 0.8307(7) -0.1600(4) 0.0488(5) 0.1108 0.5000 Uani
F14 F 0.8990(8) -0.3991(4) 0.1064(6) 0.1408 0.5000 Uani
F15 F 0.9328(9) -0.2840(8) 0.0012(4) 0.1323 0.5000 Uani
F16 F 0.7970(7) -0.2716(7) 0.1512(4) 0.0827 0.5000 Uani
H11 H 0.3938 0.0854 0.3381 0.0406 1.0000 Uiso
H21 H 0.3165 -0.0065 0.4476 0.0473 1.0000 Uiso
H31 H 0.4215 -0.1710 0.5090 0.0506 1.0000 Uiso
H41 H 0.6044 -0.2393 0.4590 0.0432 1.0000 Uiso
H71 H 0.7836 -0.2882 0.4017 0.0353 1.0000 Uiso
H91 H 0.9955 -0.1838 0.2259 0.0372 1.0000 Uiso
H121 H 1.0038 -0.0425 0.1240 0.0468 1.0000 Uiso
H131 H 0.9886 0.1061 0.0240 0.0595 1.0000 Uiso
H141 H 0.8202 0.2391 0.0158 0.0604 1.0000 Uiso
H151 H 0.6691 0.2195 0.1040 0.0491 1.0000 Uiso
H161 H 1.0531 -0.4671 0.4035 0.0485 1.0000 Uiso
H162 H 0.9330 -0.4067 0.4289 0.0485 1.0000 Uiso
H171 H 0.9206 -0.5617 0.3942 0.0744 1.0000 Uiso
H172 H 0.9365 -0.5007 0.3106 0.0744 1.0000 Uiso
H181 H 0.7267 -0.5151 0.2845 0.0706 1.0000 Uiso
H182 H 0.7774 -0.4161 0.2457 0.0706 1.0000 Uiso
H191 H 0.6102 -0.3169 0.2957 0.0662 1.0000 Uiso
H192 H 0.5729 -0.3681 0.2348 0.0662 1.0000 Uiso
H211 H 0.4155 -0.5114 0.4458 0.0533 1.0000 Uiso
H221 H 0.2398 -0.4360 0.4948 0.0533 1.0000 Uiso
H241 H 0.0759 -0.2819 0.4897 0.0562 1.0000 Uiso
H251 H -0.0110 -0.1129 0.4336 0.0561 1.0000 Uiso
H271 H 0.2525 -0.0951 0.2758 0.0475 1.0000 Uiso
H291 H 0.4191 -0.2468 0.2835 0.0467 1.0000 Uiso
H301 H 0.1802 0.0778 0.2742 0.0550 1.0000 Uiso
H302 H 0.1115 0.0437 0.2155 0.0550 1.0000 Uiso
H311 H 0.0107 0.2044 0.2840 0.0558 1.0000 Uiso
H312 H -0.0540 0.1721 0.2225 0.0558 1.0000 Uiso
H321 H 0.0215 0.3668 0.2159 0.0604 1.0000 Uiso
H322 H -0.0461 0.3610 0.1448 0.0604 1.0000 Uiso
H331 H 0.0693 0.4751 0.0990 0.0521 1.0000 Uiso
H332 H 0.1359 0.3735 0.0781 0.0521 1.0000 Uiso
H341 H 0.6393 -0.1419 0.1812 0.0418 1.0000 Uiso
H351 H 0.5282 -0.1898 0.0984 0.0571 1.0000 Uiso
H361 H 0.3543 -0.0756 0.0415 0.0602 1.0000 Uiso
H371 H 0.3003 0.0870 0.0695 0.0480 1.0000 Uiso
H401 H 0.2621 0.2396 0.1054 0.0356 1.0000 Uiso
H421 H 0.3909 0.3899 0.2419 0.0363 1.0000 Uiso
H451 H 0.5504 0.3708 0.3243 0.0451 1.0000 Uiso
H461 H 0.7183 0.3343 0.4042 0.0554 1.0000 Uiso
H471 H 0.8541 0.1763 0.4163 0.0528 1.0000 Uiso
H481 H 0.8168 0.0584 0.3529 0.0424 1.0000 Uiso
H1001 H 1.2894 -0.4261 0.2207 0.0787 0.5000 Uiso
H1002 H 1.1875 -0.3849 0.2721 0.0787 0.5000 Uiso
H1003 H 1.1552 -0.4138 0.1988 0.0787 0.5000 Uiso
H1011 H 1.1834 -0.4468 0.2195 0.0787 0.5000 Uiso
H1012 H 1.2494 -0.3952 0.2686 0.0787 0.5000 Uiso
H1013 H 1.1435 -0.3285 0.2151 0.0787 0.5000 Uiso
H1111 H 1.2875 -0.4628 -0.1655 0.1312 0.5000 Uiso
H1112 H 1.4147 -0.4440 -0.1517 0.1312 0.5000 Uiso
H1113 H 1.3022 -0.3554 -0.1549 0.1312 0.5000 Uiso
H1121 H 1.3470 -0.5374 -0.0419 0.1331 0.5000 Uiso
H1122 H 1.2345 -0.4488 -0.0450 0.1331 0.5000 Uiso
H1131 H 1.4274 -0.4854 0.0739 0.1265 0.5000 Uiso
H1132 H 1.3073 -0.4041 0.0666 0.1265 0.5000 Uiso
H1141 H 1.4566 -0.3423 0.1111 0.1304 0.5000 Uiso
H1142 H 1.5320 -0.3537 0.0388 0.1304 0.5000 Uiso
H1143 H 1.4118 -0.2723 0.0315 0.1304 0.5000 Uiso

loop_
_atom_site_aniso_label
_atom_site_aniso_U_11
_atom_site_aniso_U_22
_atom_site_aniso_U_33
_atom_site_aniso_U_23
_atom_site_aniso_U_13
_atom_site_aniso_U_12
Fe1 0.0234(2) 0.0198(2) 0.0312(3) -0.00479(19) -0.00135(19) 0.00146(17)
P2 0.0669(8) 0.0659(8) 0.0411(6) -0.0220(6) 0.0033(6) -0.0242(7)
P10 0.0409(6) 0.0391(6) 0.0364(5) -0.0108(4) -0.0005(4) 0.0105(4)
F21 0.0394(14) 0.0689(19) 0.0674(18) -0.0151(15) 0.0038(13) 0.0100(13)
F22 0.0493(15) 0.0697(19) 0.0534(16) -0.0096(14) -0.0073(13) -0.0062(13)
F23 0.0476(15) 0.0613(17) 0.0632(17) -0.0348(14) -0.0035(13) 0.0135(12)
F24 0.097(2) 0.0436(15) 0.0405(14) -0.0152(12) 0.0021(14) 0.0091(14)
F25 0.0615(17) 0.0386(14) 0.0579(16) -0.0000(12) -0.0054(13) 0.0072(12)
F26 0.0707(18) 0.0511(16) 0.0387(14) -0.0011(12) 0.0011(13) 0.0128(13)
O1 0.0318(13) 0.0268(13) 0.0478(16) -0.0067(12) 0.0001(12) 0.008(1)
O2 0.0347(17) 0.0489(19) 0.115(3) -0.039(2) 0.0109(19) 0.0030(14)
O3 0.0391(16) 0.0321(15) 0.072(2) -0.0040(14) 0.0102(15) -0.0055(12)
O4 0.0348(15) 0.0428(16) 0.065(2) -0.0151(15) 0.0039(14) -0.0024(12)
O5 0.0387(16) 0.0365(15) 0.064(2) -0.0158(14) 0.0030(14) 0.0023(12)
O6 0.0373(14) 0.0258(13) 0.0495(16) -0.0097(12) -0.0115(12) 0.0114(11)
N1 0.0214(13) 0.0240(14) 0.0347(16) -0.0051(12) -0.0007(11) 0.0008(11)
N2 0.0243(14) 0.0235(14) 0.0316(15) -0.0066(12) -0.0015(12) 0.0010(11)
N3 0.0333(16) 0.0260(14) 0.0323(16) -0.0046(12) 0.0012(13) -0.0054(12)
N4 0.0279(15) 0.0230(14) 0.0325(15) -0.0059(12) -0.0011(12) 0.0011(11)
N5 0.0290(15) 0.0208(13) 0.0302(15) -0.0033(11) -0.0026(12) 0.0004(11)
N6 0.0254(14) 0.0282(15) 0.0358(16) -0.0061(12) -0.0011(12) -0.0028(12)
C1 0.0300(18) 0.0270(18) 0.045(2) -0.0086(16) -0.0011(16) 0.0044(14)
C2 0.0298(19) 0.040(2) 0.048(2) -0.0097(18) 0.0100(17) 0.0037(16)
C3 0.041(2) 0.048(2) 0.038(2) -0.0020(18) 0.0080(18) -0.0024(18)
C4 0.038(2) 0.0331(19) 0.037(2) -0.0025(16) 0.0021(16) 0.0008(16)
C5 0.0284(17) 0.0231(16) 0.0320(18) -0.0042(14) -0.0031(14) 0.0018(13)
C6 0.0263(16) 0.0247(16) 0.0286(17) -0.0054(13) -0.0017(13) 0.0009(13)
C7 0.0298(17) 0.0232(16) 0.0353(19) -0.0044(14) -0.0042(14) 0.0022(13)
C8 0.0280(17) 0.0271(17) 0.038(2) -0.0111(15) -0.0059(15) 0.0050(14)
C9 0.0235(16) 0.0302(18) 0.039(2) -0.0135(15) -0.0015(14) 0.0001(13)
C10 0.0206(15) 0.0277(17) 0.0346(18) -0.0122(14) 0.0002(13) -0.0019(13)
C11 0.0328(18) 0.0259(17) 0.0363(19) -0.0096(15) 0.0018(15) -0.0061(14)
C12 0.035(2) 0.034(2) 0.048(2) -0.0131(17) 0.0090(17) -0.0073(16)
C13 0.052(3) 0.049(3) 0.048(2) -0.009(2) 0.018(2) -0.016(2)
C14 0.064(3) 0.041(2) 0.046(3) 0.004(2) 0.009(2) -0.011(2)
C15 0.045(2) 0.034(2) 0.043(2) -0.0044(17) 0.0003(18) -0.0038(17)
C16 0.041(2) 0.0302(19) 0.049(2) 0.0006(17) 0.0020(19) 0.0147(17)
C17 0.039(2) 0.029(2) 0.118(5) -0.012(3) 0.016(3) 0.0040(18)
C18 0.058(3) 0.039(2) 0.079(4) 0.005(2) 0.028(3) -0.000(2)
C19 0.045(3) 0.045(3) 0.076(3) 0.004(2) 0.013(2) 0.001(2)
C20 0.034(2) 0.040(2) 0.055(3) -0.0142(19) -0.0009(18) -0.0105(17)
C21 0.045(2) 0.037(2) 0.051(3) -0.0029(19) -0.0017(19) -0.0117(18)
C22 0.046(2) 0.049(2) 0.039(2) -0.0043(19) 0.0008(18) -0.0175(19)
C23 0.038(2) 0.048(2) 0.038(2) -0.0118(18) -0.0044(17) -0.0125(18)
C24 0.047(2) 0.054(3) 0.039(2) -0.014(2) 0.0013(18) -0.015(2)
C25 0.038(2) 0.055(3) 0.047(2) -0.021(2) 0.0020(18) -0.0089(19)
C26 0.036(2) 0.041(2) 0.055(3) -0.0185(19) -0.0065(18) -0.0071(17)
C27 0.035(2) 0.037(2) 0.046(2) -0.0109(18) 0.0001(17) -0.0115(16)
C28 0.0326(19) 0.035(2) 0.044(2) -0.0124(17) -0.0042(16) -0.0113(16)
C29 0.034(2) 0.033(2) 0.049(2) -0.0092(17) 0.0025(17) -0.0115(16)
C30 0.037(2) 0.037(2) 0.063(3) -0.019(2) -0.0024(19) -0.0070(17)
C31 0.032(2) 0.044(2) 0.064(3) -0.022(2) -0.0040(19) -0.0029(17)
C32 0.032(2) 0.042(2) 0.077(3) -0.022(2) -0.010(2) 0.0106(18)
C33 0.042(2) 0.036(2) 0.053(3) -0.0142(19) -0.0161(19) 0.0139(17)
C34 0.0350(19) 0.0247(17) 0.045(2) -0.0088(16) -0.0001(16) 0.0047(15)
C35 0.051(3) 0.033(2) 0.059(3) -0.024(2) -0.005(2) 0.0004(18)
C36 0.049(2) 0.044(2) 0.058(3) -0.026(2) -0.014(2) -0.0003(19)
C37 0.037(2) 0.037(2) 0.045(2) -0.0134(18) -0.0082(17) 0.0036(16)
C38 0.0305(18) 0.0229(16) 0.0353(19) -0.0064(14) -0.0016(14) 0.0022(13)
C39 0.0309(18) 0.0228(16) 0.0310(18) -0.0051(14) -0.0016(14) -0.0002(13)
C40 0.0334(18) 0.0236(16) 0.0321(18) -0.0050(14) -0.0047(15) 0.0031(14)
C41 0.0360(19) 0.0227(16) 0.0328(19) -0.0033(14) 0.0002(15) 0.0054(14)
C42 0.0371(19) 0.0199(16) 0.0337(19) -0.0039(14) -0.0009(15) -0.0002(14)
C43 0.0311(18) 0.0201(15) 0.0324(18) -0.0051(13) 0.0012(14) -0.0025(13)
C44 0.0292(17) 0.0251(16) 0.0330(18) -0.0057(14) 0.0021(14) -0.0044(13)
C45 0.040(2) 0.0307(19) 0.042(2) -0.0123(16) -0.0001(17) -0.0052(16)
C46 0.048(2) 0.047(2) 0.044(2) -0.0180(19) -0.0006(19) -0.0149(19)
C47 0.037(2) 0.055(3) 0.040(2) -0.0152(19) -0.0049(17) -0.0130(19)
C48 0.0275(18) 0.037(2) 0.042(2) -0.0083(17) -0.0040(16) -0.0020(15)
C100 0.055(3) 0.054(3) 0.087(4) -0.031(3) 0.000(3) -0.008(2)
C101 0.035(4) 0.058(4) 0.067(5) -0.027(4) -0.002(4) -0.002(4)
N7 0.044(4) 0.072(5) 0.071(5) -0.021(4) 0.001(4) -0.002(4)
C102 0.072(6) 0.078(6) 0.096(7) -0.034(5) 0.006(5) -0.024(5)
N107 0.100(8) 0.115(8) 0.116(8) -0.027(7) 0.027(6) -0.036(7)
C111 0.093(8) 0.100(8) 0.134(9) -0.060(8) -0.016(8) -0.019(7)
C112 0.106(7) 0.078(6) 0.148(8) -0.053(7) -0.029(7) -0.044(6)
C113 0.115(8) 0.086(7) 0.115(7) -0.039(6) -0.013(7) -0.031(6)
C114 0.115(9) 0.088(8) 0.122(9) -0.043(7) -0.019(8) -0.026(7)
O115 0.119(6) 0.081(5) 0.117(6) -0.039(5) -0.016(5) -0.036(5)
F1 0.111(7) 0.092(5) 0.098(6) -0.045(4) 0.007(5) -0.048(5)
F2 0.221(9) 0.078(5) 0.049(4) -0.023(4) 0.020(5) -0.087(6)
F3 0.075(5) 0.105(6) 0.100(6) -0.011(5) 0.009(5) 0.054(4)
F4 0.076(4) 0.073(4) 0.064(4) 0.010(3) 0.031(3) 0.007(3)
F5 0.068(4) 0.081(4) 0.040(3) 0.007(3) -0.009(3) -0.006(3)
F6 0.159(8) 0.090(5) 0.052(4) -0.012(4) -0.058(4) 0.054(5)
F11 0.101(5) 0.133(7) 0.104(6) -0.035(5) -0.016(4) -0.068(5)
F12 0.055(4) 0.162(8) 0.119(7) -0.073(6) -0.022(4) 0.015(4)
F13 0.106(6) 0.080(5) 0.139(7) 0.009(5) -0.016(5) -0.045(4)
F14 0.127(7) 0.047(4) 0.20(1) -0.003(5) 0.050(7) 0.044(4)
F15 0.173(8) 0.191(9) 0.099(6) -0.092(6) 0.071(6) -0.131(7)
F16 0.083(5) 0.087(5) 0.063(4) -0.022(4) 0.008(4) 0.020(4)

loop_
_atom_type_symbol
_atom_type_scat_dispersion_real
_atom_type_scat_dispersion_imag
_atom_type_scat_Cromer_Mann_a1
_atom_type_scat_Cromer_Mann_b1
_atom_type_scat_Cromer_Mann_a2
_atom_type_scat_Cromer_Mann_b2
_atom_type_scat_Cromer_Mann_a3
_atom_type_scat_Cromer_Mann_b3
_atom_type_scat_Cromer_Mann_a4
_atom_type_scat_Cromer_Mann_b4
_atom_type_scat_Cromer_Mann_c
_atom_type_scat_source
'C   ' 0.0033 0.0016 2.3100 20.8439 1.0200 10.2075 1.5886 0.5687 0.8650 51.6512 0.2156 International_Tables_Vol_IV_Table_2.2B
'H   ' 0.0000 0.0000 0.4930 10.5109 0.3229 26.1257 0.1402 3.1424 0.0408 57.7997 0.0030 International_Tables_Vol_IV_Table_2.2B
'Fe  ' 0.3010 0.8450 11.7695 4.7611 7.3573 0.3072 3.5222 15.3535 2.3045 76.8805 1.0369 International_Tables_Vol_IV_Table_2.2B
'N   ' 0.0061 0.0033 12.2126 0.0057 3.1322 9.8933 2.0125 28.9975 1.1663 0.5826 -11.5290 International_Tables_Vol_IV_Table_2.2B
'O   ' 0.0106 0.0060 3.0485 13.2771 2.2868 5.7011 1.5463 0.3239 0.8670 32.9089 0.2508 International_Tables_Vol_IV_Table_2.2B
'P   ' 0.0900 0.0950 6.4345 1.9067 4.1791 27.1570 1.7800 0.5260 1.4908 68.1645 1.1149 International_Tables_Vol_IV_Table_2.2B
'F   ' 0.0140 0.0100 3.5392 10.2825 2.6412 4.2944 1.5170 0.2615 1.0243 26.1476 0.2776 International_Tables_Vol_IV_Table_2.2B

loop_
_geom_angle_atom_site_label_1
_geom_angle_site_symmetry_1
_geom_angle_atom_site_label_2
_geom_angle_site_symmetry_2
_geom_angle_atom_site_label_3
_geom_angle_site_symmetry_3
_geom_angle
_geom_angle_publ_flag
N1 . Fe1 . N2 . 80.89(12) yes
N1 . Fe1 . N3 . 161.90(12) yes
N2 . Fe1 . N3 . 81.04(13) yes
N1 . Fe1 . N4 . 92.84(13) yes
N2 . Fe1 . N4 . 96.69(12) yes
N3 . Fe1 . N4 . 90.22(13) yes
N1 . Fe1 . N5 . 97.48(12) yes
N2 . Fe1 . N5 . 177.05(14) yes
N3 . Fe1 . N5 . 100.62(13) yes
N4 . Fe1 . N5 . 80.90(12) yes
N1 . Fe1 . N6 . 89.91(13) yes
N2 . Fe1 . N6 . 101.40(13) yes
N3 . Fe1 . N6 . 92.70(13) yes
N4 . Fe1 . N6 . 161.91(12) yes
N5 . Fe1 . N6 . 81.01(13) yes
F1 . P2 . F2 . 170.3(5) yes
F1 . P2 . F3 . 90.5(4) yes
F2 . P2 . F3 . 94.5(4) yes
F1 . P2 . F4 . 84.4(4) yes
F2 . P2 . F4 . 89.6(4) yes
F3 . P2 . F4 . 172.0(4) yes
F1 . P2 . F5 . 84.0(3) yes
F2 . P2 . F5 . 87.9(3) yes
F3 . P2 . F5 . 88.5(3) yes
F4 . P2 . F5 . 84.7(3) yes
F1 . P2 . F6 . 93.0(4) yes
F2 . P2 . F6 . 94.4(4) yes
F3 . P2 . F6 . 97.9(4) yes
F4 . P2 . F6 . 88.6(4) yes
F5 . P2 . F6 . 173.0(4) yes
F1 . P2 . F11 . 60.5(4) yes
F2 . P2 . F11 . 129.2(5) yes
F3 . P2 . F11 . 62.9(5) yes
F4 . P2 . F11 . 119.2(4) yes
F5 . P2 . F11 . 132.1(4) yes
F1 . P2 . F12 . 132.5(4) yes
F2 . P2 . F12 . 37.8(4) yes
F3 . P2 . F12 . 113.2(5) yes
F4 . P2 . F12 . 66.6(4) yes
F5 . P2 . F12 . 57.7(4) yes
F1 . P2 . F13 . 142.1(4) yes
F2 . P2 . F13 . 47.4(4) yes
F3 . P2 . F13 . 76.7(5) yes
F4 . P2 . F13 . 111.0(4) yes
F5 . P2 . F13 . 130.2(4) yes
F1 . P2 . F14 . 32.6(5) yes
F2 . P2 . F14 . 138.0(5) yes
F3 . P2 . F14 . 97.8(5) yes
F4 . P2 . F14 . 74.6(4) yes
F5 . P2 . F14 . 52.7(5) yes
F1 . P2 . F15 . 86.7(5) yes
F2 . P2 . F15 . 93.5(4) yes
F3 . P2 . F15 . 147.6(5) yes
F4 . P2 . F15 . 38.6(4) yes
F5 . P2 . F15 . 123.2(5) yes
F1 . P2 . F16 . 98.8(5) yes
F2 . P2 . F16 . 83.1(5) yes
F3 . P2 . F16 . 22.5(4) yes
F4 . P2 . F16 . 152.7(4) yes
F5 . P2 . F16 . 68.8(4) yes
F6 . P2 . F11 . 50.2(4) yes
F6 . P2 . F12 . 121.4(5) yes
F11 . P2 . F12 . 167.0(4) yes
F6 . P2 . F13 . 54.7(4) yes
F11 . P2 . F13 . 82.2(4) yes
F12 . P2 . F13 . 84.8(4) yes
F6 . P2 . F14 . 123.0(5) yes
F11 . P2 . F14 . 91.7(4) yes
F12 . P2 . F14 . 101.1(5) yes
F13 . P2 . F14 . 173.2(5) yes
F6 . P2 . F15 . 50.1(5) yes
F11 . P2 . F15 . 88.0(4) yes
F12 . P2 . F15 . 91.9(4) yes
F13 . P2 . F15 . 85.9(4) yes
F14 . P2 . F15 . 97.0(4) yes
F6 . P2 . F16 . 118.1(4) yes
F11 . P2 . F16 . 85.0(4) yes
F12 . P2 . F16 . 92.6(4) yes
F13 . P2 . F16 . 83.0(4) yes
F14 . P2 . F16 . 93.5(4) yes
F15 . P2 . F16 . 167.6(5) yes
F21 . P10 . F22 . 179.38(17) yes
F21 . P10 . F23 . 89.60(16) yes
F22 . P10 . F23 . 89.84(16) yes
F21 . P10 . F24 . 90.22(18) yes
F22 . P10 . F24 . 90.34(18) yes
F23 . P10 . F24 . 179.66(16) yes
F21 . P10 . F25 . 89.87(17) yes
F22 . P10 . F25 . 89.86(16) yes
F23 . P10 . F25 . 90.93(16) yes
F24 . P10 . F25 . 89.37(15) yes
F21 . P10 . F26 . 90.10(17) yes
F22 . P10 . F26 . 90.18(17) yes
F23 . P10 . F26 . 90.04(16) yes
F24 . P10 . F26 . 89.66(15) yes
F25 . P10 . F26 . 179.03(16) yes
C8 . O1 . C16 . 121.8(3) yes
C17 . O2 . C18 . 113.7(4) yes
C19 . O3 . C20 . 117.3(3) yes
C26 . O4 . C30 . 117.4(3) yes
C31 . O5 . C32 . 115.0(3) yes
C33 . O6 . C41 . 120.5(3) yes
Fe1 . N1 . C1 . 128.2(2) yes
Fe1 . N1 . C5 . 114.6(2) yes
C1 . N1 . C5 . 117.2(3) yes
Fe1 . N2 . C6 . 120.1(2) yes
Fe1 . N2 . C10 . 119.6(2) yes
C6 . N2 . C10 . 120.0(3) yes
Fe1 . N3 . C11 . 114.3(2) yes
Fe1 . N3 . C15 . 127.9(3) yes
C11 . N3 . C15 . 117.9(3) yes
Fe1 . N4 . C34 . 127.7(3) yes
Fe1 . N4 . C38 . 114.8(2) yes
C34 . N4 . C38 . 117.4(3) yes
Fe1 . N5 . C39 . 120.0(2) yes
Fe1 . N5 . C43 . 119.8(2) yes
C39 . N5 . C43 . 120.1(3) yes
Fe1 . N6 . C44 . 114.8(2) yes
Fe1 . N6 . C48 . 127.6(3) yes
C44 . N6 . C48 . 117.7(3) yes
N1 . C1 . C2 . 123.2(3) yes
N1 . C1 . H11 . 118.424 no
C2 . C1 . H11 . 118.420 no
C1 . C2 . C3 . 119.0(3) yes
C1 . C2 . H21 . 120.504 no
C3 . C2 . H21 . 120.492 no
C2 . C3 . C4 . 119.4(4) yes
C2 . C3 . H31 . 120.286 no
C4 . C3 . H31 . 120.272 no
C3 . C4 . C5 . 119.0(3) yes
C3 . C4 . H41 . 120.517 no
C5 . C4 . H41 . 120.513 no
N1 . C5 . C4 . 122.2(3) yes
N1 . C5 . C6 . 112.9(3) yes
C4 . C5 . C6 . 124.9(3) yes
N2 . C6 . C5 . 111.4(3) yes
N2 . C6 . C7 . 122.2(3) yes
C5 . C6 . C7 . 126.5(3) yes
C6 . C7 . C8 . 117.9(3) yes
C6 . C7 . H71 . 121.074 no
C8 . C7 . H71 . 121.062 no
O1 . C8 . C7 . 125.4(3) yes
O1 . C8 . C9 . 114.7(3) yes
C7 . C8 . C9 . 120.0(3) yes
C8 . C9 . C10 . 118.9(3) yes
C8 . C9 . H91 . 120.528 no
C10 . C9 . H91 . 120.531 no
N2 . C10 . C9 . 121.0(3) yes
N2 . C10 . C11 . 111.4(3) yes
C9 . C10 . C11 . 127.5(3) yes
N3 . C11 . C10 . 113.6(3) yes
N3 . C11 . C12 . 121.6(3) yes
C10 . C11 . C12 . 124.9(3) yes
C11 . C12 . C13 . 119.2(4) yes
C11 . C12 . H121 . 120.416 no
C13 . C12 . H121 . 120.418 no
C12 . C13 . C14 . 119.2(4) yes
C12 . C13 . H131 . 120.410 no
C14 . C13 . H131 . 120.409 no
C13 . C14 . C15 . 119.3(4) yes
C13 . C14 . H141 . 120.358 no
C15 . C14 . H141 . 120.368 no
N3 . C15 . C14 . 122.9(4) yes
N3 . C15 . H151 . 118.526 no
C14 . C15 . H151 . 118.527 no
O1 . C16 . C17 . 111.9(4) yes
O1 . C16 . H161 . 108.861 no
C17 . C16 . H161 . 108.867 no
O1 . C16 . H162 . 108.860 no
C17 . C16 . H162 . 108.871 no
H161 . C16 . H162 . 109.458 no
O2 . C17 . C16 . 110.1(4) yes
O2 . C17 . H171 . 109.303 no
C16 . C17 . H171 . 109.305 no
O2 . C17 . H172 . 109.309 no
C16 . C17 . H172 . 109.311 no
H171 . C17 . H172 . 109.471 no
O2 . C18 . C19 . 108.0(5) yes
O2 . C18 . H181 . 109.837 no
C19 . C18 . H181 . 109.839 no
O2 . C18 . H182 . 109.834 no
C19 . C18 . H182 . 109.839 no
H181 . C18 . H182 . 109.460 no
O3 . C19 . C18 . 107.4(4) yes
O3 . C19 . H191 . 109.985 no
C18 . C19 . H191 . 109.989 no
O3 . C19 . H192 . 109.999 no
C18 . C19 . H192 . 110.005 no
H191 . C19 . H192 . 109.466 no
O3 . C20 . C21 . 114.1(4) yes
O3 . C20 . C29 . 125.0(4) yes
C21 . C20 . C29 . 120.9(4) yes
C20 . C21 . C22 . 120.4(4) yes
C20 . C21 . H211 . 119.783 no
C22 . C21 . H211 . 119.786 no
C21 . C22 . C23 . 120.5(4) yes
C21 . C22 . H221 . 119.758 no
C23 . C22 . H221 . 119.759 no
C22 . C23 . C24 . 122.2(4) yes
C22 . C23 . C28 . 119.1(4) yes
C24 . C23 . C28 . 118.7(4) yes
C23 . C24 . C25 . 121.0(4) yes
C23 . C24 . H241 . 119.488 no
C25 . C24 . H241 . 119.486 no
C24 . C25 . C26 . 120.3(4) yes
C24 . C25 . H251 . 119.869 no
C26 . C25 . H251 . 119.865 no
O4 . C26 . C25 . 114.4(4) yes
O4 . C26 . C27 . 125.0(4) yes
C25 . C26 . C27 . 120.6(4) yes
C26 . C27 . C28 . 119.7(4) yes
C26 . C27 . H271 . 120.165 no
C28 . C27 . H271 . 120.171 no
C23 . C28 . C27 . 119.8(4) yes
C23 . C28 . C29 . 119.0(4) yes
C27 . C28 . C29 . 121.3(4) yes
C20 . C29 . C28 . 120.1(4) yes
C20 . C29 . H291 . 119.971 no
C28 . C29 . H291 . 119.971 no
O4 . C30 . C31 . 107.6(4) yes
O4 . C30 . H301 . 109.950 no
C31 . C30 . H301 . 109.947 no
O4 . C30 . H302 . 109.954 no
C31 . C30 . H302 . 109.952 no
H301 . C30 . H302 . 109.463 no
O5 . C31 . C30 . 106.3(3) yes
O5 . C31 . H311 . 110.255 no
C30 . C31 . H311 . 110.255 no
O5 . C31 . H312 . 110.252 no
C30 . C31 . H312 . 110.250 no
H311 . C31 . H312 . 109.466 no
O5 . C32 . C33 . 109.5(3) yes
O5 . C32 . H321 . 109.458 no
C33 . C32 . H321 . 109.458 no
O5 . C32 . H322 . 109.453 no
C33 . C32 . H322 . 109.457 no
H321 . C32 . H322 . 109.463 no
O6 . C33 . C32 . 112.1(4) yes
O6 . C33 . H331 . 108.813 no
C32 . C33 . H331 . 108.811 no
O6 . C33 . H332 . 108.818 no
C32 . C33 . H332 . 108.816 no
H331 . C33 . H332 . 109.461 no
N4 . C34 . C35 . 122.7(3) yes
N4 . C34 . H341 . 118.659 no
C35 . C34 . H341 . 118.653 no
C34 . C35 . C36 . 119.7(4) yes
C34 . C35 . H351 . 120.166 no
C36 . C35 . H351 . 120.150 no
C35 . C36 . C37 . 118.3(4) yes
C35 . C36 . H361 . 120.836 no
C37 . C36 . H361 . 120.829 no
C36 . C37 . C38 . 119.6(4) yes
C36 . C37 . H371 . 120.177 no
C38 . C37 . H371 . 120.176 no
N4 . C38 . C37 . 122.2(3) yes
N4 . C38 . C39 . 112.8(3) yes
C37 . C38 . C39 . 125.0(3) yes
N5 . C39 . C38 . 111.5(3) yes
N5 . C39 . C40 . 122.4(3) yes
C38 . C39 . C40 . 126.0(3) yes
C39 . C40 . C41 . 117.5(3) yes
C39 . C40 . H401 . 121.228 no
C41 . C40 . H401 . 121.228 no
O6 . C41 . C40 . 124.3(3) yes
O6 . C41 . C42 . 115.6(3) yes
C40 . C41 . C42 . 120.1(3) yes
C41 . C42 . C43 . 119.1(3) yes
C41 . C42 . H421 . 120.476 no
C43 . C42 . H421 . 120.468 no
N5 . C43 . C42 . 120.8(3) yes
N5 . C43 . C44 . 111.2(3) yes
C42 . C43 . C44 . 128.0(3) yes
N6 . C44 . C43 . 113.1(3) yes
N6 . C44 . C45 . 121.7(3) yes
C43 . C44 . C45 . 125.1(3) yes
C44 . C45 . C46 . 119.6(4) yes
C44 . C45 . H451 . 120.201 no
C46 . C45 . H451 . 120.207 no
C45 . C46 . C47 . 118.7(4) yes
C45 . C46 . H461 . 120.646 no
C47 . C46 . H461 . 120.641 no
C46 . C47 . C48 . 119.2(4) yes
C46 . C47 . H471 . 120.398 no
C48 . C47 . H471 . 120.410 no
N6 . C48 . C47 . 123.1(4) yes
N6 . C48 . H481 . 118.462 no
C47 . C48 . H481 . 118.456 no
C101 . C100 . C102 . 58.5(7) yes
C101 . C100 . H1001 . 109.473 no
C102 . C100 . H1001 . 57.282 no
C101 . C100 . H1002 . 109.419 no
C102 . C100 . H1002 . 148.076 no
H1001 . C100 . H1002 . 109.456 no
C101 . C100 . H1003 . 109.482 no
C102 . C100 . H1003 . 102.437 no
H1001 . C100 . H1003 . 109.515 no
H1002 . C100 . H1003 . 109.481 no
C101 . C100 . H1011 . 142.304 no
C102 . C100 . H1011 . 109.496 no
H1001 . C100 . H1011 . 85.244 no
H1002 . C100 . H1011 . 96.952 no
H1003 . C100 . H1011 . 34.083 no
C101 . C100 . H1012 . 108.161 no
C102 . C100 . H1012 . 109.467 no
H1001 . C100 . H1012 . 70.369 no
H1002 . C100 . H1012 . 42.466 no
H1003 . C100 . H1012 . 139.563 no
C101 . C100 . H1013 . 54.529 no
C102 . C100 . H1013 . 109.454 no
H1001 . C100 . H1013 . 163.674 no
H1002 . C100 . H1013 . 76.550 no
H1003 . C100 . H1013 . 81.519 no
H1011 . C100 . H1012 . 109.478 no
H1011 . C100 . H1013 . 109.493 no
H1012 . C100 . H1013 . 109.438 no
C100 . C101 . N7 . 176.3(10) yes
C100 . C101 . C102 . 58.0(5) yes
N7 . C101 . C102 . 125.2(10) yes
C100 . C101 . H1013 . 41.017 no
N7 . C101 . H1013 . 135.283 no
C102 . C101 . H1013 . 96.379 no
C100 . C102 . C101 . 63.5(6) yes
C100 . C102 . N107 . 174.2(15) yes
C101 . C102 . N107 . 112.0(14) yes
C100 . C102 . H1001 . 43.167 no
C101 . C102 . H1001 . 101.606 no
N107 . C102 . H1001 . 138.422 no
C102 . N107 . C114 . 162.7(16) yes
C102 . N107 . H1141 . 139.099 no
C114 . N107 . H1141 . 39.307 no
C112 . C111 . H1111 . 109.484 no
C112 . C111 . H1112 . 109.459 no
H1111 . C111 . H1112 . 109.432 no
C112 . C111 . H1113 . 109.484 no
H1111 . C111 . H1113 . 109.506 no
H1112 . C111 . H1113 . 109.462 no
C111 . C112 . O115 . 100.3(11) yes
C111 . C112 . H1121 . 111.689 no
O115 . C112 . H1121 . 111.679 no
C111 . C112 . H1122 . 111.700 no
O115 . C112 . H1122 . 111.753 no
H1121 . C112 . H1122 . 109.466 no
C114 . C113 . O115 . 103.7(11) yes
C114 . C113 . H1131 . 110.855 no
O115 . C113 . H1131 . 110.895 no
C114 . C113 . H1132 . 110.896 no
O115 . C113 . H1132 . 110.937 no
H1131 . C113 . H1132 . 109.493 no
N107 . C114 . C113 . 76.4(11) yes
N107 . C114 . H1141 . 48.919 no
C113 . C114 . H1141 . 109.504 no
N107 . C114 . H1142 . 156.900 no
C113 . C114 . H1142 . 109.509 no
H1141 . C114 . H1142 . 109.487 no
N107 . C114 . H1143 . 88.387 no
C113 . C114 . H1143 . 109.461 no
H1141 . C114 . H1143 . 109.434 no
H1142 . C114 . H1143 . 109.432 no
C112 . O115 . C113 . 115.5(11) yes
P2 . F1 . F11 . 61.3(3) yes
P2 . F1 . F14 . 63.8(5) yes
F11 . F1 . F14 . 122.4(8) yes
P2 . F2 . F12 . 71.1(5) yes
P2 . F2 . F13 . 73.0(4) yes
F12 . F2 . F13 . 142.7(7) yes
P2 . F3 . F11 . 62.1(4) yes
P2 . F3 . F16 . 85.6(9) yes
F11 . F3 . F16 . 145.7(12) yes
P2 . F4 . F15 . 65.9(4) yes
P2 . F5 . F12 . 56.9(3) yes
P2 . F5 . F14 . 55.7(3) yes
F12 . F5 . F14 . 103.0(5) yes
P2 . F6 . F11 . 70.8(4) yes
P2 . F6 . F13 . 69.4(4) yes
F11 . F6 . F13 . 102.3(6) yes
P2 . F6 . F15 . 67.1(4) yes
F11 . F6 . F15 . 115.3(7) yes
F13 . F6 . F15 . 105.9(7) yes
P2 . F11 . F1 . 58.2(3) yes
P2 . F11 . F3 . 55.0(3) yes
F1 . F11 . F3 . 84.7(5) yes
P2 . F11 . F6 . 59.0(3) yes
F1 . F11 . F6 . 97.5(5) yes
F3 . F11 . F6 . 98.4(5) yes
P2 . F12 . F2 . 71.1(5) yes
P2 . F12 . F5 . 65.4(4) yes
F2 . F12 . F5 . 120.3(8) yes
P2 . F13 . F2 . 59.5(3) yes
P2 . F13 . F6 . 55.9(3) yes
F2 . F13 . F6 . 105.7(6) yes
P2 . F14 . F1 . 83.5(7) yes
P2 . F14 . F5 . 71.5(4) yes
F1 . F14 . F5 . 148.7(10) yes
P2 . F15 . F4 . 75.6(5) yes
P2 . F15 . F6 . 62.8(4) yes
F4 . F15 . F6 . 138.3(7) yes
P2 . F16 . F3 . 71.9(9) yes
C100 . H1001 . C102 . 79.551 no
C100 . H1002 . H1012 . 68.767 no
C100 . H1003 . H1011 . 72.962 no
C100 . H1011 . H1003 . 72.956 no
C100 . H1012 . H1002 . 68.767 no
C100 . H1013 . C101 . 84.454 no
N107 . H1141 . C114 . 91.774 no

loop_
_geom_bond_atom_site_label_1
_geom_bond_site_symmetry_1
_geom_bond_atom_site_label_2
_geom_bond_site_symmetry_2
_geom_bond_distance
_geom_bond_publ_flag
Fe1 . N1 . 1.962(3) yes
Fe1 . N2 . 1.876(3) yes
Fe1 . N3 . 1.970(3) yes
Fe1 . N4 . 1.970(3) yes
Fe1 . N5 . 1.874(3) yes
Fe1 . N6 . 1.961(3) yes
P2 . F1 . 1.586(6) yes
P2 . F2 . 1.515(5) yes
P2 . F3 . 1.517(6) yes
P2 . F4 . 1.634(5) yes
P2 . F5 . 1.644(4) yes
P2 . F6 . 1.487(5) yes
P2 . F11 . 1.638(5) yes
P2 . F12 . 1.515(6) yes
P2 . F13 . 1.680(6) yes
P2 . F14 . 1.432(6) yes
P2 . F15 . 1.540(6) yes
P2 . F16 . 1.592(6) yes
P10 . F21 . 1.598(3) yes
P10 . F22 . 1.593(3) yes
P10 . F23 . 1.587(3) yes
P10 . F24 . 1.591(3) yes
P10 . F25 . 1.589(3) yes
P10 . F26 . 1.588(3) yes
O1 . C8 . 1.346(4) yes
O1 . C16 . 1.428(5) yes
O2 . C17 . 1.420(5) yes
O2 . C18 . 1.390(8) yes
O3 . C19 . 1.422(6) yes
O3 . C20 . 1.366(5) yes
O4 . C26 . 1.361(5) yes
O4 . C30 . 1.420(6) yes
O5 . C31 . 1.402(6) yes
O5 . C32 . 1.411(5) yes
O6 . C33 . 1.447(5) yes
O6 . C41 . 1.344(4) yes
N1 . C1 . 1.343(5) yes
N1 . C5 . 1.371(4) yes
N2 . C6 . 1.334(4) yes
N2 . C10 . 1.346(4) yes
N3 . C11 . 1.365(5) yes
N3 . C15 . 1.330(5) yes
N4 . C34 . 1.344(5) yes
N4 . C38 . 1.370(4) yes
N5 . C39 . 1.345(5) yes
N5 . C43 . 1.350(4) yes
N6 . C44 . 1.370(4) yes
N6 . C48 . 1.337(5) yes
C1 . C2 . 1.375(6) yes
C1 . H11 . 0.960 no
C2 . C3 . 1.372(6) yes
C2 . H21 . 0.960 no
C3 . C4 . 1.382(6) yes
C3 . H31 . 0.960 no
C4 . C5 . 1.375(5) yes
C4 . H41 . 0.960 no
C5 . C6 . 1.471(5) yes
C6 . C7 . 1.374(4) yes
C7 . C8 . 1.389(5) yes
C7 . H71 . 0.960 no
C8 . C9 . 1.381(5) yes
C9 . C10 . 1.373(5) yes
C9 . H91 . 0.960 no
C10 . C11 . 1.463(5) yes
C11 . C12 . 1.386(5) yes
C12 . C13 . 1.372(6) yes
C12 . H121 . 0.960 no
C13 . C14 . 1.372(7) yes
C13 . H131 . 0.960 no
C14 . C15 . 1.374(6) yes
C14 . H141 . 0.960 no
C15 . H151 . 0.960 no
C16 . C17 . 1.483(8) yes
C16 . H161 . 0.960 no
C16 . H162 . 0.960 no
C17 . H171 . 0.960 no
C17 . H172 . 0.960 no
C18 . C19 . 1.508(7) yes
C18 . H181 . 0.960 no
C18 . H182 . 0.960 no
C19 . H191 . 0.960 no
C19 . H192 . 0.960 no
C20 . C21 . 1.397(6) yes
C20 . C29 . 1.369(6) yes
C21 . C22 . 1.360(6) yes
C21 . H211 . 0.960 no
C22 . C23 . 1.418(6) yes
C22 . H221 . 0.960 no
C23 . C24 . 1.411(6) yes
C23 . C28 . 1.412(6) yes
C24 . C25 . 1.356(7) yes
C24 . H241 . 0.960 no
C25 . C26 . 1.408(7) yes
C25 . H251 . 0.960 no
C26 . C27 . 1.372(6) yes
C27 . C28 . 1.413(6) yes
C27 . H271 . 0.960 no
C28 . C29 . 1.418(6) yes
C29 . H291 . 0.960 no
C30 . C31 . 1.503(6) yes
C30 . H301 . 0.960 no
C30 . H302 . 0.960 no
C31 . H311 . 0.960 no
C31 . H312 . 0.960 no
C32 . C33 . 1.481(7) yes
C32 . H321 . 0.960 no
C32 . H322 . 0.960 no
C33 . H331 . 0.960 no
C33 . H332 . 0.960 no
C34 . C35 . 1.365(6) yes
C34 . H341 . 0.960 no
C35 . C36 . 1.386(6) yes
C35 . H351 . 0.960 no
C36 . C37 . 1.380(6) yes
C36 . H361 . 0.960 no
C37 . C38 . 1.366(6) yes
C37 . H371 . 0.960 no
C38 . C39 . 1.471(5) yes
C39 . C40 . 1.370(5) yes
C40 . C41 . 1.396(5) yes
C40 . H401 . 0.960 no
C41 . C42 . 1.390(5) yes
C42 . C43 . 1.372(5) yes
C42 . H421 . 0.960 no
C43 . C44 . 1.465(5) yes
C44 . C45 . 1.371(5) yes
C45 . C46 . 1.385(6) yes
C45 . H451 . 0.960 no
C46 . C47 . 1.377(6) yes
C46 . H461 . 0.960 no
C47 . C48 . 1.373(6) yes
C47 . H471 . 0.960 no
C48 . H481 . 0.960 no
C100 . C101 . 1.456(8) yes
C100 . C102 . 1.380(9) yes
C100 . H1001 . 0.960 no
C100 . H1002 . 0.960 no
C100 . H1003 . 0.960 no
C100 . H1011 . 0.960 no
C100 . H1012 . 0.960 no
C100 . H1013 . 0.960 no
C101 . N7 . 1.152(8) yes
C101 . C102 . 1.386(15) yes
C101 . H1013 . 1.191 no
C102 . N107 . 1.125(9) yes
C102 . H1001 . 1.181 no
N107 . C114 . 1.51(2) yes
N107 . H1141 . 1.142 no
C111 . C112 . 1.43(1) yes
C111 . H1111 . 0.960 no
C111 . H1112 . 0.961 no
C111 . H1113 . 0.960 no
C112 . O115 . 1.440(9) yes
C112 . H1121 . 0.960 no
C112 . H1122 . 0.960 no
C113 . C114 . 1.46(1) yes
C113 . O115 . 1.44(1) yes
C113 . H1131 . 0.960 no
C113 . H1132 . 0.960 no
C114 . H1141 . 0.960 no
C114 . H1142 . 0.960 no
C114 . H1143 . 0.961 no
F1 . F11 . 1.624(11) yes
F1 . F14 . 0.861(12) yes
F2 . F12 . 0.98(1) yes
F2 . F13 . 1.29(1) yes
F3 . F11 . 1.650(11) yes
F3 . F16 . 0.611(11) yes
F4 . F15 . 1.052(11) yes
F5 . F12 . 1.528(11) yes
F5 . F14 . 1.379(12) yes
F6 . F11 . 1.33(1) yes
F6 . F13 . 1.47(1) yes
F6 . F15 . 1.282(11) yes
H1002 . H1012 . 0.696 no
H1003 . H1011 . 0.562 no
